data_1537129
loop_
_publ_author_name
'Ziegler, M.'
'Rosenfeld, M.'
'Fischer, P.'
'Kaenzig, W.'

_publ_section_title
;
 Strukturuntersuchungen an Alkalihyperoxiden
;
_journal_name_full 'Helvetica Physica Acta'
_journal_page_first 57
_journal_page_last 90
_journal_volume 49
_journal_year 1976
_chemical_formula_sum 'Cs O2'
_space_group_IT_number 139
_symmetry_space_group_name_Hall '-I 4 2'
_symmetry_space_group_name_H-M 'I 4/m m m'
_cell_angle_alpha 90
_cell_angle_beta 90
_cell_angle_gamma 90
_cell_formula_units_Z 2
_cell_length_a 4.477
_cell_length_b 4.477
_cell_length_c 7.35
_cell_volume 147.320
_citation_journal_id_ASTM HPACAK
_cod_data_source_file Ziegler_HPACAK_1976_569.cif
_cod_data_source_block Cs1O2
_cod_original_cell_volume 147.3199
_cod_original_formula_sum 'Cs1 O2'
_cod_database_code 1537129

loop_
_symmetry_equiv_pos_as_xyz
x,y,z
-y,x,z
-x,-y,z
y,-x,z
x,-y,-z
y,x,-z
-x,y,-z
-y,-x,-z
-x,-y,-z
y,-x,-z
x,y,-z
-y,x,-z
-x,y,z
-y,-x,z
x,-y,z
y,x,z
x+1/2,y+1/2,z+1/2
-y+1/2,x+1/2,z+1/2
-x+1/2,-y+1/2,z+1/2
y+1/2,-x+1/2,z+1/2
x+1/2,-y+1/2,-z+1/2
y+1/2,x+1/2,-z+1/2
-x+1/2,y+1/2,-z+1/2
-y+1/2,-x+1/2,-z+1/2
-x+1/2,-y+1/2,-z+1/2
y+1/2,-x+1/2,-z+1/2
x+1/2,y+1/2,-z+1/2
-y+1/2,x+1/2,-z+1/2
-x+1/2,y+1/2,z+1/2
-y+1/2,-x+1/2,z+1/2
x+1/2,-y+1/2,z+1/2
y+1/2,x+1/2,z+1/2

loop_
_atom_site_label
_atom_site_type_symbol
_atom_site_fract_x
_atom_site_fract_y
_atom_site_fract_z
_atom_site_occupancy
_atom_site_U_iso_or_equiv
Cs1 Cs+1 0 0 0 1 0.0
O1 O 0 0 0.4189 1 0.0
